data_7112627
loop_
_publ_author_name
'Zhiqian Wang'
'Brandon J. Reinus'
'Guangbin Dong'

_publ_section_title
;
 Catalytic intermolecular beta-C-H alkenylation of alpha-enamino-ketones
 with simple alkynes
;
_journal_name_full Chem.Commun.
_journal_page_first 5230
_journal_paper_doi 10.1039/C3CC47556E
_journal_volume 50
_journal_year 2014
_chemical_formula_sum 'C24 H18 N2 O'
_chemical_formula_weight 350.40
_chemical_name_systematic
;
 ?
;
_space_group_IT_number 9
_symmetry_space_group_name_Hall 'C -2yc'
_symmetry_space_group_name_H-M 'C 1 c 1'
_atom_sites_solution_hydrogens geom
_atom_sites_solution_primary direct
_atom_sites_solution_secondary difmap
_audit_creation_method SHELXL-97
_cell_angle_alpha 90.00
_cell_angle_beta 90.30
_cell_angle_gamma 90.00
_cell_formula_units_Z 8
_cell_length_a 16.425
_cell_length_b 14.739
_cell_length_c 16.609
_cell_measurement_temperature 153(2)
_cell_volume 4020.786
_computing_structure_refinement 'SHELXL-97 (Sheldrick, 1997)'
_diffrn_ambient_temperature 153(2)
_diffrn_measured_fraction_theta_full 0.997
_diffrn_measured_fraction_theta_max 0.997
_diffrn_radiation_monochromator graphite
_diffrn_radiation_source 'fine-focus sealed tube'
_diffrn_radiation_type MoK\a
_diffrn_radiation_wavelength 0.71073
_diffrn_reflns_av_R_equivalents 0.0000
_diffrn_reflns_av_sigmaI/netI 0.2157
_diffrn_reflns_limit_h_max 21
_diffrn_reflns_limit_h_min -21
_diffrn_reflns_limit_k_max 19
_diffrn_reflns_limit_k_min -19
_diffrn_reflns_limit_l_max 21
_diffrn_reflns_limit_l_min -21
_diffrn_reflns_number 9136
_diffrn_reflns_theta_full 27.49
_diffrn_reflns_theta_max 27.49
_diffrn_reflns_theta_min 3.02
_exptl_absorpt_coefficient_mu 0.071
_exptl_crystal_density_diffrn 1.158
_exptl_crystal_density_method 'not measured'
_exptl_crystal_F_000 1472
_refine_diff_density_max 0.320
_refine_diff_density_min -0.373
_refine_diff_density_rms 0.076
_refine_ls_abs_structure_details 'Flack H D (1983), Acta Cryst. A39, 876-881'
_refine_ls_abs_structure_Flack 2(5)
_refine_ls_extinction_method none
_refine_ls_goodness_of_fit_ref 1.046
_refine_ls_hydrogen_treatment mixed
_refine_ls_matrix_type full
_refine_ls_number_parameters 508
_refine_ls_number_reflns 9137
_refine_ls_number_restraints 338
_refine_ls_restrained_S_all 1.041
_refine_ls_R_factor_all 0.2171
_refine_ls_R_factor_gt 0.1100
_refine_ls_shift/su_max 0.050
_refine_ls_shift/su_mean 0.010
_refine_ls_structure_factor_coef Fsqd
_refine_ls_weighting_details 'calc w=1/[\s^2^(Fo^2^)+(0.1080P)^2^+2.5245P] where P=(Fo^2^+2Fc^2^)/3'
_refine_ls_weighting_scheme calc
_refine_ls_wR_factor_gt 0.2471
_refine_ls_wR_factor_ref 0.3097
_reflns_number_gt 4167
_reflns_number_total 9137
_reflns_threshold_expression >2sigma(I)
_cod_data_source_file c3cc47556e.txt
_cod_data_source_block shelxl
_cod_depositor_comments
;

2018-03-12
Z value and formula fixed to values more according to usual
chemical conventions.                 miguel
;
_cod_original_formula_sum 'C96 H72 N8 O4'
_cod_original_formula_weight 1401.62
_cod_original_formula_units_Z 2
_cod_original_cell_volume 4020.8
_cod_database_code 7112627

loop_
_symmetry_equiv_pos_as_xyz
'x, y, z'
'x, -y, z+1/2'
'x+1/2, y+1/2, z'
'x+1/2, -y+1/2, z+1/2'

loop_
_atom_site_label
_atom_site_type_symbol
_atom_site_fract_x
_atom_site_fract_y
_atom_site_fract_z
_atom_site_U_iso_or_equiv
_atom_site_adp_type
_atom_site_occupancy
_atom_site_symmetry_multiplicity
_atom_site_calc_flag
_atom_site_refinement_flags
O1 O 0.7224(5) -0.1381(4) 0.6957(5) 0.073(2) Uani 1 1 d U
N1 N 0.7920(5) 0.0103(5) 0.7812(5) 0.0485(19) Uani 1 1 d U
N2 N 0.7430(5) 0.1457(5) 0.8342(4) 0.0480(18) Uani 1 1 d U
C1 C 0.7150(6) -0.0597(7) 0.6682(6) 0.060(3) Uani 1 1 d U
C2 C 0.7537(5) 0.0205(5) 0.7061(6) 0.045(2) Uani 1 1 d U
C3 C 0.7411(5) 0.0923(6) 0.6588(6) 0.047(2) Uani 1 1 d U
C4 C 0.6914(7) 0.0678(7) 0.5842(6) 0.061(3) Uani 1 1 d U
H4A H 0.7241 0.0758 0.5348 0.074 Uiso 1 1 calc R
H4B H 0.6421 0.1063 0.5801 0.074 Uiso 1 1 calc R
C5 C 0.6678(7) -0.0332(6) 0.5957(7) 0.065(3) Uani 1 1 d U
H5 H 0.6869 -0.0692 0.5484 0.078 Uiso 1 1 calc R
C6 C 0.5779(7) -0.0460(7) 0.6057(7) 0.068(3) Uani 1 1 d U
H6A H 0.5596 -0.0129 0.6534 0.102 Uiso 1 1 calc R
H6B H 0.5659 -0.1107 0.6121 0.102 Uiso 1 1 calc R
H6C H 0.5494 -0.0227 0.5580 0.102 Uiso 1 1 calc R
C7 C 0.7941(5) 0.0733(5) 0.8426(6) 0.042(2) Uani 1 1 d U
C8 C 0.7441(6) 0.2076(6) 0.8949(6) 0.050(2) Uani 1 1 d U
H8 H 0.7107 0.2599 0.8897 0.060 Uiso 1 1 calc R
C9 C 0.7900(6) 0.1990(7) 0.9621(7) 0.061(3) Uani 1 1 d U
H9 H 0.7877 0.2438 1.0031 0.074 Uiso 1 1 calc R
C10 C 0.8421(6) 0.1216(7) 0.9710(7) 0.064(3) Uani 1 1 d U
H10 H 0.8764 0.1145 1.0168 0.077 Uiso 1 1 calc R
C11 C 0.8401(7) 0.0580(6) 0.9106(7) 0.056(3) Uani 1 1 d U
H11 H 0.8705 0.0035 0.9158 0.067 Uiso 1 1 calc R
C12 C 0.7772(6) 0.1868(6) 0.6671(6) 0.050(2) Uani 1 1 d U
C13 C 0.7338(5) 0.2616(6) 0.6559(6) 0.042(2) Uani 1 1 d U
H13 H 0.7643 0.3156 0.6479 0.050 Uiso 1 1 calc R
C14 C 0.6463(5) 0.2721(5) 0.6543(5) 0.041(2) Uani 1 1 d U
C15 C 0.5926(6) 0.2161(6) 0.6965(6) 0.049(2) Uani 1 1 d U
H15 H 0.6145 0.1684 0.7284 0.059 Uiso 1 1 calc R
C16 C 0.5099(6) 0.2271(7) 0.6938(6) 0.049(2) Uani 1 1 d U
H16 H 0.4757 0.1860 0.7218 0.059 Uiso 1 1 calc R
C17 C 0.4755(6) 0.2981(7) 0.6503(6) 0.061(3) Uani 1 1 d U
H17 H 0.4181 0.3062 0.6481 0.073 Uiso 1 1 calc R
C18 C 0.5286(7) 0.3583(7) 0.6091(7) 0.064(3) Uani 1 1 d U
H18 H 0.5068 0.4084 0.5801 0.076 Uiso 1 1 calc R
C19 C 0.6088(6) 0.3447(6) 0.6110(6) 0.051(2) Uani 1 1 d U
H19 H 0.6427 0.3854 0.5821 0.062 Uiso 1 1 calc R
C20 C 0.8656(6) 0.1898(5) 0.6832(5) 0.043(2) Uani 1 1 d U
C21 C 0.9198(6) 0.1233(6) 0.6563(7) 0.057(2) Uani 1 1 d U
H21 H 0.8988 0.0744 0.6252 0.068 Uiso 1 1 calc R
C22 C 1.0023(6) 0.1253(8) 0.6727(7) 0.067(3) Uani 1 1 d U
H22 H 1.0369 0.0773 0.6559 0.080 Uiso 1 1 calc R
C23 C 1.0323(8) 0.1971(8) 0.7133(8) 0.077(3) Uani 1 1 d U
H23 H 1.0890 0.2005 0.7246 0.092 Uiso 1 1 calc R
C24 C 0.9814(6) 0.2658(7) 0.7385(7) 0.056(2) Uani 1 1 d U
H24 H 1.0042 0.3177 0.7638 0.068 Uiso 1 1 calc R
C25 C 0.9012(6) 0.2610(6) 0.7282(6) 0.054(2) Uani 1 1 d U
H25 H 0.8674 0.3061 0.7514 0.064 Uiso 1 1 calc R
O2 O 0.8740(4) 0.8521(4) 0.8469(5) 0.066(2) Uani 1 1 d U
N3 N 0.7985(5) 0.7031(4) 0.7698(5) 0.0482(19) Uani 1 1 d U
N4 N 0.7396(6) 0.6522(6) 0.6444(6) 0.068(3) Uani 1 1 d U
C26 C 0.8800(5) 0.7763(6) 0.8743(6) 0.051(2) Uani 1 1 d U
C27 C 0.9232(8) 0.7500(6) 0.9498(8) 0.072(3) Uani 1 1 d U
H27 H 0.8914 0.7777 0.9947 0.086 Uiso 1 1 calc R
C28 C 0.9118(7) 0.6485(6) 0.9576(7) 0.060(3) Uani 1 1 d U
H28A H 0.9650 0.6170 0.9563 0.072 Uiso 1 1 calc R
H28B H 0.8844 0.6335 1.0089 0.072 Uiso 1 1 calc R
C29 C 0.8605(6) 0.6209(6) 0.8880(6) 0.049(2) Uani 1 1 d U
C30 C 0.8444(6) 0.6940(5) 0.8377(6) 0.045(2) Uani 1 1 d U
C31 C 1.0030(9) 0.7855(9) 0.9569(10) 0.105(5) Uani 1 1 d U
H31A H 1.0392 0.7532 0.9200 0.157 Uiso 1 1 calc R
H31B H 1.0225 0.7778 1.0123 0.157 Uiso 1 1 calc R
H31C H 1.0025 0.8502 0.9432 0.157 Uiso 1 1 calc R
C32 C 0.7966(6) 0.6371(6) 0.7063(6) 0.047(2) Uani 1 1 d U
C33 C 0.7362(6) 0.5856(6) 0.5848(6) 0.050(2) Uani 1 1 d U
H33 H 0.6980 0.5908 0.5419 0.060 Uiso 1 1 calc R
C34 C 0.7884(6) 0.5121(6) 0.5882(6) 0.054(2) Uani 1 1 d U
H34 H 0.7874 0.4659 0.5483 0.064 Uiso 1 1 calc R
C35 C 0.8425(6) 0.5092(6) 0.6528(6) 0.051(2) Uani 1 1 d U
H35 H 0.8797 0.4600 0.6551 0.061 Uiso 1 1 calc R
C36 C 0.8458(4) 0.5699(4) 0.7111(4) 0.0272(15) Uani 1 1 d U
H36 H 0.8831 0.5641 0.7547 0.033 Uiso 1 1 calc R
C37 C 0.8200(6) 0.5302(6) 0.8790(6) 0.049(2) Uani 1 1 d U
C38 C 0.8644(6) 0.4521(7) 0.8915(6) 0.056(3) Uani 1 1 d U
H38 H 0.8330 0.3988 0.9000 0.067 Uiso 1 1 calc R
C39 C 0.9505(5) 0.4394(6) 0.8938(5) 0.046(2) Uani 1 1 d U
C40 C 1.0063(5) 0.4922(6) 0.8481(6) 0.051(2) Uani 1 1 d U
H40 H 0.9866 0.5421 0.8175 0.062 Uiso 1 1 calc R
C41 C 1.0861(6) 0.4729(7) 0.8474(7) 0.057(2) Uani 1 1 d U
H41 H 1.1222 0.5100 0.8173 0.068 Uiso 1 1 calc R
C42 C 1.1164(6) 0.3998(7) 0.8897(6) 0.058(3) Uani 1 1 d U
H42 H 1.1730 0.3866 0.8877 0.069 Uiso 1 1 calc R
C43 C 1.0671(7) 0.3471(7) 0.9338(6) 0.056(3) Uani 1 1 d U
H43 H 1.0890 0.2968 0.9624 0.067 Uiso 1 1 calc R
C44 C 0.9829(6) 0.3660(6) 0.9381(6) 0.054(2) Uani 1 1 d U
H44 H 0.9484 0.3296 0.9706 0.065 Uiso 1 1 calc R
C45 C 0.7302(5) 0.5262(5) 0.8681(5) 0.040(2) Uani 1 1 d U
C46 C 0.6791(7) 0.5912(7) 0.8994(6) 0.057(2) Uani 1 1 d U
H46 H 0.7019 0.6421 0.9265 0.068 Uiso 1 1 calc R
C47 C 0.5966(6) 0.5841(7) 0.8924(7) 0.058(3) Uani 1 1 d U
H47 H 0.5629 0.6278 0.9180 0.069 Uiso 1 1 calc R
C48 C 0.5597(7) 0.5125(7) 0.8475(7) 0.061(3) Uani 1 1 d U
H48 H 0.5023 0.5090 0.8408 0.073 Uiso 1 1 calc R
C49 C 0.6113(7) 0.4476(6) 0.8137(7) 0.061(3) Uani 1 1 d U
H49 H 0.5889 0.3982 0.7842 0.073 Uiso 1 1 calc R
C50 C 0.6927(6) 0.4549(5) 0.8228(6) 0.045(2) Uani 1 1 d U
H50 H 0.7265 0.4108 0.7980 0.055 Uiso 1 1 calc R

loop_
_atom_site_aniso_label
_atom_site_aniso_U_11
_atom_site_aniso_U_22
_atom_site_aniso_U_33
_atom_site_aniso_U_23
_atom_site_aniso_U_13
_atom_site_aniso_U_12
O1 0.100(5) 0.024(3) 0.095(5) -0.003(3) -0.032(5) 0.003(3)
N1 0.055(4) 0.042(4) 0.049(4) -0.005(3) -0.005(4) 0.002(3)
N2 0.065(4) 0.033(4) 0.045(4) 0.002(3) -0.005(4) 0.006(3)
C1 0.073(6) 0.048(5) 0.060(6) -0.010(4) -0.009(5) 0.001(4)
C2 0.054(5) 0.033(4) 0.047(5) -0.007(4) -0.007(4) -0.006(4)
C3 0.054(5) 0.035(4) 0.053(5) -0.003(4) -0.010(4) -0.005(4)
C4 0.087(6) 0.048(5) 0.050(5) -0.005(4) -0.011(5) 0.006(4)
C5 0.088(6) 0.042(5) 0.064(6) -0.003(4) -0.034(5) -0.005(4)
C6 0.085(7) 0.052(6) 0.067(7) -0.004(5) -0.026(6) -0.004(5)
C7 0.041(4) 0.032(4) 0.052(5) -0.006(4) 0.000(4) -0.010(3)
C8 0.054(5) 0.038(4) 0.058(5) -0.010(4) 0.007(4) -0.002(4)
C9 0.069(6) 0.058(5) 0.057(5) -0.023(4) 0.009(5) 0.003(5)
C10 0.061(5) 0.071(6) 0.059(5) -0.012(5) 0.002(5) 0.001(5)
C11 0.068(5) 0.036(5) 0.064(6) -0.011(4) -0.006(5) 0.001(4)
C12 0.061(5) 0.038(4) 0.051(5) -0.002(4) 0.021(4) -0.014(4)
C13 0.045(4) 0.029(4) 0.053(5) -0.003(4) 0.009(4) -0.005(3)
C14 0.045(4) 0.030(4) 0.049(5) -0.001(4) -0.004(4) -0.004(3)
C15 0.052(5) 0.042(4) 0.053(5) 0.013(4) 0.003(4) 0.002(4)
C16 0.051(5) 0.050(5) 0.046(5) 0.012(4) 0.008(4) -0.001(4)
C17 0.053(5) 0.069(6) 0.059(5) 0.005(5) -0.004(4) -0.005(5)
C18 0.072(6) 0.047(5) 0.072(6) 0.003(4) -0.009(5) 0.002(4)
C19 0.056(5) 0.045(5) 0.054(5) 0.010(4) 0.004(4) -0.008(4)
C20 0.051(5) 0.036(4) 0.041(5) 0.003(3) 0.001(4) 0.002(4)
C21 0.056(5) 0.047(5) 0.067(6) -0.008(4) 0.006(4) -0.008(4)
C22 0.063(6) 0.063(6) 0.075(6) -0.006(5) 0.008(5) 0.007(5)
C23 0.069(6) 0.089(7) 0.072(6) 0.001(5) -0.005(5) 0.008(5)
C24 0.054(5) 0.053(5) 0.063(5) -0.003(4) 0.004(4) -0.008(4)
C25 0.062(5) 0.045(5) 0.055(5) 0.004(4) 0.005(4) -0.001(4)
O2 0.084(5) 0.036(4) 0.079(5) 0.010(3) -0.024(4) 0.007(3)
N3 0.070(4) 0.028(3) 0.047(4) -0.003(3) -0.010(4) -0.004(3)
N4 0.074(5) 0.066(5) 0.063(5) -0.001(4) -0.005(4) -0.005(4)
C26 0.050(5) 0.040(5) 0.062(5) 0.002(4) -0.010(4) -0.005(4)
C27 0.101(7) 0.045(5) 0.069(6) 0.000(5) -0.033(5) -0.012(5)
C28 0.073(5) 0.047(5) 0.059(5) 0.010(4) -0.015(5) -0.012(4)
C29 0.061(5) 0.040(4) 0.046(5) 0.000(4) 0.006(4) -0.004(4)
C30 0.051(5) 0.035(4) 0.049(5) 0.002(4) -0.006(4) 0.001(4)
C31 0.102(9) 0.095(9) 0.117(10) 0.044(8) -0.037(8) -0.034(7)
C32 0.051(5) 0.043(4) 0.048(5) 0.015(4) 0.004(4) -0.007(4)
C33 0.054(5) 0.050(5) 0.047(5) -0.002(4) -0.008(4) -0.001(4)
C34 0.068(5) 0.044(5) 0.048(5) -0.003(4) 0.007(5) -0.010(4)
C35 0.058(5) 0.039(4) 0.056(5) 0.008(4) 0.004(4) 0.001(4)
C36 0.032(4) 0.021(3) 0.028(4) 0.002(3) 0.000(3) -0.002(3)
C37 0.063(5) 0.042(5) 0.042(5) 0.002(4) 0.001(4) 0.000(4)
C38 0.073(6) 0.050(5) 0.045(5) 0.005(4) -0.005(4) -0.005(4)
C39 0.050(5) 0.045(4) 0.043(5) -0.006(4) -0.008(4) 0.010(4)
C40 0.056(5) 0.047(4) 0.051(5) 0.003(4) -0.002(4) -0.010(4)
C41 0.057(5) 0.056(5) 0.058(5) -0.002(4) -0.009(4) 0.000(4)
C42 0.046(5) 0.061(5) 0.066(6) -0.010(5) -0.002(4) 0.006(4)
C43 0.062(5) 0.050(5) 0.057(5) 0.013(4) -0.011(5) -0.006(4)
C44 0.067(6) 0.043(5) 0.052(5) 0.001(4) -0.009(5) -0.010(4)
C45 0.037(4) 0.038(4) 0.045(5) 0.002(3) 0.013(4) 0.000(3)
C46 0.072(6) 0.050(5) 0.049(5) -0.004(4) 0.000(4) 0.009(4)
C47 0.058(5) 0.056(5) 0.059(5) -0.004(4) -0.001(4) 0.008(4)
C48 0.063(5) 0.058(5) 0.063(6) 0.008(5) 0.000(5) -0.008(5)
C49 0.074(6) 0.046(5) 0.062(6) 0.000(4) 0.002(5) -0.001(4)
C50 0.052(5) 0.035(4) 0.050(5) 0.004(4) 0.002(4) 0.010(4)

loop_
_atom_type_symbol
_atom_type_description
_atom_type_scat_dispersion_real
_atom_type_scat_dispersion_imag
_atom_type_scat_source
C C 0.0033 0.0016 'International Tables Vol C Tables 4.2.6.8 and 6.1.1.4'
H H 0.0000 0.0000 'International Tables Vol C Tables 4.2.6.8 and 6.1.1.4'
N N 0.0061 0.0033 'International Tables Vol C Tables 4.2.6.8 and 6.1.1.4'
O O 0.0106 0.0060 'International Tables Vol C Tables 4.2.6.8 and 6.1.1.4'

loop_
_geom_angle_atom_site_label_1
_geom_angle_atom_site_label_2
_geom_angle_atom_site_label_3
_geom_angle
C7 N1 C2 126.5(7)
C8 N2 C7 116.4(8)
O1 C1 C5 126.2(9)
O1 C1 C2 122.8(9)
C5 C1 C2 111.0(8)
C3 C2 N1 132.6(8)
C3 C2 C1 108.5(8)
N1 C2 C1 118.9(8)
C2 C3 C12 127.9(8)
C2 C3 C4 111.8(7)
C12 C3 C4 119.9(8)
C3 C4 C5 105.1(8)
C3 C4 H4A 110.7
C5 C4 H4A 110.7
C3 C4 H4B 110.7
C5 C4 H4B 110.7
H4A C4 H4B 108.8
C1 C5 C6 112.9(10)
C1 C5 C4 102.9(8)
C6 C5 C4 112.4(9)
C1 C5 H5 109.5
C6 C5 H5 109.5
C4 C5 H5 109.5
C5 C6 H6A 109.5
C5 C6 H6B 109.5
H6A C6 H6B 109.5
C5 C6 H6C 109.5
H6A C6 H6C 109.5
H6B C6 H6C 109.5
N2 C7 C11 123.1(9)
N2 C7 N1 116.0(8)
C11 C7 N1 120.6(8)
C9 C8 N2 123.7(9)
C9 C8 H8 118.1
N2 C8 H8 118.2
C8 C9 C10 119.4(9)
C8 C9 H9 120.3
C10 C9 H9 120.3
C11 C10 C9 117.1(10)
C11 C10 H10 121.5
C9 C10 H10 121.5
C7 C11 C10 120.0(9)
C7 C11 H11 120.0
C10 C11 H11 120.0
C13 C12 C20 121.9(8)
C13 C12 C3 122.7(9)
C20 C12 C3 115.3(8)
C12 C13 C14 128.8(8)
C12 C13 H13 115.6
C14 C13 H13 115.6
C15 C14 C19 115.0(8)
C15 C14 C13 123.8(8)
C19 C14 C13 121.1(8)
C16 C15 C14 122.8(8)
C16 C15 H15 118.6
C14 C15 H15 118.6
C15 C16 C17 120.5(9)
C15 C16 H16 119.8
C17 C16 H16 119.8
C16 C17 C18 118.1(9)
C16 C17 H17 120.9
C18 C17 H17 120.9
C19 C18 C17 120.2(10)
C19 C18 H18 119.9
C17 C18 H18 119.9
C18 C19 C14 123.3(9)
C18 C19 H19 118.4
C14 C19 H19 118.4
C21 C20 C25 115.3(9)
C21 C20 C12 123.2(8)
C25 C20 C12 121.5(8)
C22 C21 C20 123.1(10)
C22 C21 H21 118.4
C20 C21 H21 118.4
C23 C22 C21 118.1(10)
C23 C22 H22 120.9
C21 C22 H22 120.9
C22 C23 C24 120.5(11)
C22 C23 H23 119.7
C24 C23 H23 119.7
C25 C24 C23 121.6(10)
C25 C24 H24 119.2
C23 C24 H24 119.2
C24 C25 C20 121.0(10)
C24 C25 H25 119.5
C20 C25 H25 119.5
C30 N3 C32 123.6(7)
C33 N4 C32 115.6(9)
O2 C26 C30 124.9(9)
O2 C26 C27 126.5(8)
C30 C26 C27 108.6(8)
C31 C27 C26 114.2(11)
C31 C27 C28 118.3(11)
C26 C27 C28 105.7(8)
C31 C27 H27 105.9
C26 C27 H27 105.9
C28 C27 H27 105.9
C29 C28 C27 105.9(8)
C29 C28 H28A 110.6
C27 C28 H28A 110.6
C29 C28 H28B 110.6
C27 C28 H28B 110.5
H28A C28 H28B 108.7
C30 C29 C28 111.2(8)
C30 C29 C37 123.2(9)
C28 C29 C37 124.9(9)
N3 C30 C29 132.7(8)
N3 C30 C26 118.5(7)
C29 C30 C26 108.4(8)
C27 C31 H31A 109.5
C27 C31 H31B 109.5
H31A C31 H31B 109.5
C27 C31 H31C 109.5
H31A C31 H31C 109.5
H31B C31 H31C 109.5
C36 C32 N4 125.9(9)
C36 C32 N3 117.8(8)
N4 C32 N3 116.3(8)
C34 C33 N4 120.0(9)
C34 C33 H33 120.0
N4 C33 H33 120.0
C33 C34 C35 116.6(9)
C33 C34 H34 121.7
C35 C34 H34 121.7
C36 C35 C34 124.8(9)
C36 C35 H35 117.6
C34 C35 H35 117.6
C32 C36 C35 117.0(8)
C32 C36 H36 121.5
C35 C36 H36 121.5
C38 C37 C45 120.6(8)
C38 C37 C29 119.7(9)
C45 C37 C29 119.2(8)
C37 C38 C39 129.5(9)
C37 C38 H38 115.2
C39 C38 H38 115.2
C44 C39 C40 117.0(8)
C44 C39 C38 119.1(9)
C40 C39 C38 123.7(8)
C41 C40 C39 121.4(9)
C41 C40 H40 119.3
C39 C40 H40 119.3
C40 C41 C42 120.8(10)
C40 C41 H41 119.6
C42 C41 H41 119.6
C43 C42 C41 120.9(9)
C43 C42 H42 119.6
C41 C42 H42 119.5
C42 C43 C44 120.5(9)
C42 C43 H43 119.8
C44 C43 H43 119.8
C43 C44 C39 119.4(9)
C43 C44 H44 120.3
C39 C44 H44 120.3
C46 C45 C50 116.6(8)
C46 C45 C37 122.2(9)
C50 C45 C37 121.2(7)
C47 C46 C45 121.5(10)
C47 C46 H46 119.3
C45 C46 H46 119.3
C46 C47 C48 121.3(10)
C46 C47 H47 119.3
C48 C47 H47 119.3
C49 C48 C47 117.4(10)
C49 C48 H48 121.3
C47 C48 H48 121.3
C50 C49 C48 120.2(10)
C50 C49 H49 119.9
C48 C49 H49 119.9
C49 C50 C45 122.8(8)
C49 C50 H50 118.6
C45 C50 H50 118.6

loop_
_geom_bond_atom_site_label_1
_geom_bond_atom_site_label_2
_geom_bond_distance
O1 C1 1.249(11)
N1 C7 1.379(11)
N1 C2 1.403(12)
N2 C8 1.359(11)
N2 C7 1.364(11)
C1 C5 1.480(15)
C1 C2 1.481(12)
C2 C3 1.335(12)
C3 C12 1.520(12)
C3 C4 1.523(14)
C4 C5 1.550(14)
C4 H4A 0.9900
C4 H4B 0.9900
C5 C6 1.498(16)
C5 H5 1.0000
C6 H6A 0.9800
C6 H6B 0.9800
C6 H6C 0.9800
C7 C11 1.374(15)
C8 C9 1.349(15)
C8 H8 0.9500
C9 C10 1.434(14)
C9 H9 0.9500
C10 C11 1.373(14)
C10 H10 0.9500
C11 H11 0.9500
C12 C13 1.325(13)
C12 C20 1.475(14)
C13 C14 1.445(13)
C13 H13 0.9500
C14 C15 1.399(12)
C14 C19 1.427(12)
C15 C16 1.369(13)
C15 H15 0.9500
C16 C17 1.389(14)
C16 H16 0.9500
C17 C18 1.422(15)
C17 H17 0.9500
C18 C19 1.333(15)
C18 H18 0.9500
C19 H19 0.9500
C20 C21 1.399(13)
C20 C25 1.413(13)
C21 C22 1.382(15)
C21 H21 0.9500
C22 C23 1.347(16)
C22 H22 0.9500
C23 C24 1.379(15)
C23 H23 0.9500
C24 C25 1.329(14)
C24 H24 0.9500
C25 H25 0.9500
O2 C26 1.212(10)
N3 C30 1.360(12)
N3 C32 1.436(12)
N4 C33 1.394(13)
N4 C32 1.404(14)
C26 C30 1.475(12)
C26 C27 1.488(15)
C27 C31 1.416(16)
C27 C28 1.513(13)
C27 H27 1.0000
C28 C29 1.483(15)
C28 H28A 0.9900
C28 H28B 0.9900
C29 C30 1.389(13)
C29 C37 1.500(13)
C31 H31A 0.9800
C31 H31B 0.9800
C31 H31C 0.9800
C32 C36 1.280(11)
C33 C34 1.383(13)
C33 H33 0.9500
C34 C35 1.390(14)
C34 H34 0.9500
C35 C36 1.319(12)
C35 H35 0.9500
C36 H36 0.9500
C37 C38 1.379(13)
C37 C45 1.486(13)
C38 C39 1.426(14)
C38 H38 0.9500
C39 C44 1.411(12)
C39 C40 1.425(13)
C40 C41 1.342(13)
C40 H40 0.9500
C41 C42 1.377(14)
C41 H41 0.9500
C42 C43 1.343(14)
C42 H42 0.9500
C43 C44 1.413(15)
C43 H43 0.9500
C44 H44 0.9500
C45 C46 1.378(12)
C45 C50 1.430(12)
C46 C47 1.364(15)
C46 H46 0.9500
C47 C48 1.426(15)
C47 H47 0.9500
C48 C49 1.396(15)
C48 H48 0.9500
C49 C50 1.350(13)
C49 H49 0.9500
C50 H50 0.9500

loop_
_geom_torsion_atom_site_label_1
_geom_torsion_atom_site_label_2
_geom_torsion_atom_site_label_3
_geom_torsion_atom_site_label_4
_geom_torsion
C7 N1 C2 C3 32.6(16)
C7 N1 C2 C1 -144.5(9)
O1 C1 C2 C3 174.1(10)
C5 C1 C2 C3 -6.0(12)
O1 C1 C2 N1 -8.1(16)
C5 C1 C2 N1 171.8(9)
N1 C2 C3 C12 10.4(17)
C1 C2 C3 C12 -172.2(9)
N1 C2 C3 C4 -176.7(10)
C1 C2 C3 C4 0.6(12)
C2 C3 C4 C5 4.6(12)
C12 C3 C4 C5 178.0(9)
O1 C1 C5 C6 66.9(15)
C2 C1 C5 C6 -113.0(10)
O1 C1 C5 C4 -171.7(11)
C2 C1 C5 C4 8.4(12)
C3 C4 C5 C1 -7.6(12)
C3 C4 C5 C6 114.1(10)
C8 N2 C7 C11 5.1(13)
C8 N2 C7 N1 179.3(8)
C2 N1 C7 N2 11.5(13)
C2 N1 C7 C11 -174.1(9)
C7 N2 C8 C9 -2.4(14)
N2 C8 C9 C10 1.1(16)
C8 C9 C10 C11 -2.1(16)
N2 C7 C11 C10 -6.4(16)
N1 C7 C11 C10 179.6(9)
C9 C10 C11 C7 4.7(16)
C2 C3 C12 C13 -137.9(11)
C4 C3 C12 C13 49.8(14)
C2 C3 C12 C20 46.0(13)
C4 C3 C12 C20 -126.3(10)
C20 C12 C13 C14 -167.5(9)
C3 C12 C13 C14 16.6(17)
C12 C13 C14 C15 28.5(16)
C12 C13 C14 C19 -154.2(10)
C19 C14 C15 C16 2.9(13)
C13 C14 C15 C16 -179.7(9)
C14 C15 C16 C17 -2.4(15)
C15 C16 C17 C18 0.0(15)
C16 C17 C18 C19 1.7(16)
C17 C18 C19 C14 -1.2(16)
C15 C14 C19 C18 -1.1(14)
C13 C14 C19 C18 -178.6(10)
C13 C12 C20 C21 -146.3(10)
C3 C12 C20 C21 29.8(13)
C13 C12 C20 C25 34.1(14)
C3 C12 C20 C25 -149.7(9)
C25 C20 C21 C22 0.8(14)
C12 C20 C21 C22 -178.8(10)
C20 C21 C22 C23 -3.4(17)
C21 C22 C23 C24 0.9(18)
C22 C23 C24 C25 4.2(18)
C23 C24 C25 C20 -6.9(16)
C21 C20 C25 C24 4.3(13)
C12 C20 C25 C24 -176.1(10)
O2 C26 C27 C31 -49.0(18)
C30 C26 C27 C31 131.4(11)
O2 C26 C27 C28 179.2(11)
C30 C26 C27 C28 -0.4(13)
C31 C27 C28 C29 -131.2(13)
C26 C27 C28 C29 -1.7(13)
C27 C28 C29 C30 3.4(13)
C27 C28 C29 C37 -167.6(10)
C32 N3 C30 C29 -41.9(16)
C32 N3 C30 C26 145.4(9)
C28 C29 C30 N3 -176.9(11)
C37 C29 C30 N3 -5.8(17)
C28 C29 C30 C26 -3.7(12)
C37 C29 C30 C26 167.5(9)
O2 C26 C30 N3 -2.8(15)
C27 C26 C30 N3 176.8(10)
O2 C26 C30 C29 -177.1(10)
C27 C26 C30 C29 2.5(12)
C33 N4 C32 C36 1.8(14)
C33 N4 C32 N3 -177.5(8)
C30 N3 C32 C36 -5.9(13)
C30 N3 C32 N4 173.5(9)
C32 N4 C33 C34 -1.6(13)
N4 C33 C34 C35 0.1(13)
C33 C34 C35 C36 1.6(14)
N4 C32 C36 C35 -0.3(13)
N3 C32 C36 C35 179.0(8)
C34 C35 C36 C32 -1.5(13)
C30 C29 C37 C38 141.4(10)
C28 C29 C37 C38 -48.7(15)
C30 C29 C37 C45 -47.3(14)
C28 C29 C37 C45 122.6(11)
C45 C37 C38 C39 171.7(10)
C29 C37 C38 C39 -17.1(16)
C37 C38 C39 C44 154.5(10)
C37 C38 C39 C40 -31.1(16)
C44 C39 C40 C41 0.0(13)
C38 C39 C40 C41 -174.6(10)
C39 C40 C41 C42 1.4(15)
C40 C41 C42 C43 -1.2(16)
C41 C42 C43 C44 -0.4(16)
C42 C43 C44 C39 1.7(15)
C40 C39 C44 C43 -1.5(13)
C38 C39 C44 C43 173.4(9)
C38 C37 C45 C46 142.2(10)
C29 C37 C45 C46 -29.0(14)
C38 C37 C45 C50 -39.1(14)
C29 C37 C45 C50 149.7(8)
C50 C45 C46 C47 4.6(14)
C37 C45 C46 C47 -176.6(10)
C45 C46 C47 C48 -4.5(17)
C46 C47 C48 C49 2.6(16)
C47 C48 C49 C50 -1.2(15)
C48 C49 C50 C45 1.6(15)
C46 C45 C50 C49 -3.2(13)
C37 C45 C50 C49 177.9(9)
